data_7032629
loop_
_publ_author_name
'Palopoli, Claudia'
'Duhayon, Carine'
'Tuchagues, Jean-Pierre'
'Signorella, Sandra'

_publ_section_title
;
 Synthesis, characterization, and reactivity studies of a water-soluble
 bis(alkoxo)(carboxylato)-bridged diMn(III) complex modeling the active
 site in catalase.
;
_journal_issue 45
_journal_name_full 'Dalton transactions (Cambridge, England : 2003)'
_journal_page_first 17145
_journal_page_last 17155
_journal_paper_doi 10.1039/c4dt01907e
_journal_volume 43
_journal_year 2014
_chemical_absolute_configuration unk
_chemical_compound_source 'synthesis as described'
_chemical_formula_moiety 'C20 H36 Mn2 N2 O18 S2'
_chemical_formula_sum 'C20 H36 Mn2 N2 O18 S2'
_chemical_formula_weight 766.51
_chemical_name_systematic
;
 ?
;
_space_group_IT_number 19
_symmetry_cell_setting orthorhombic
_symmetry_Int_Tables_number 19
_symmetry_space_group_name_Hall 'P 2ac 2ab'
_symmetry_space_group_name_H-M 'P 21 21 21'
_atom_sites_solution_hydrogens geom
_atom_sites_solution_primary direct
_atom_sites_solution_secondary difmap
_audit_creation_date 2006-10-12T16:32:14-00:00
_audit_creation_method 'WinGX routine CIF_UPDATE'
_cell_angle_alpha 90.000
_cell_angle_beta 90.000
_cell_angle_gamma 90.000
_cell_formula_units_Z 4
_cell_length_a 8.160(5)
_cell_length_b 21.760(5)
_cell_length_c 17.609(5)
_cell_measurement_reflns_used 8000
_cell_measurement_temperature 180
_cell_measurement_theta_max 26
_cell_measurement_theta_min 3
_cell_measurement_wavelength 0.71073
_cell_volume 3127(2)
_computing_cell_refinement 'IPDS (Stoe & Cie, 1996)'
_computing_data_collection 'IPDS (Stoe & Cie, 1996)'
_computing_data_reduction 'XRED (Stoe & Cie 1996)'
_computing_molecular_graphics 'Ortep-3 for Windows (Farrugia, 1997)'
_computing_publication_material 'WinGX publication routines (Farrugia, 1999)'
_computing_structure_refinement 'SHELXL-97 (Sheldrick, 1997)'
_computing_structure_solution 'SIR92 (Altomare et al., 1994)'
_diffrn_ambient_temperature 180
_diffrn_measured_fraction_theta_full 0.993
_diffrn_measured_fraction_theta_max 0.993
_diffrn_radiation_monochromator graphite
_diffrn_radiation_probe x-ray
_diffrn_radiation_type MoK\a
_diffrn_radiation_wavelength 0.71073
_diffrn_reflns_av_R_equivalents 0.0773
_diffrn_reflns_av_unetI/netI 0.0773
_diffrn_reflns_limit_h_max 10
_diffrn_reflns_limit_h_min -9
_diffrn_reflns_limit_k_max 26
_diffrn_reflns_limit_k_min -26
_diffrn_reflns_limit_l_max 21
_diffrn_reflns_limit_l_min -21
_diffrn_reflns_number 24786
_diffrn_reflns_theta_full 26.03
_diffrn_reflns_theta_max 26.03
_diffrn_reflns_theta_min 2.2
_exptl_absorpt_correction_T_max 0.98
_exptl_absorpt_correction_T_min 0.89
_exptl_absorpt_correction_type multi-scan
_exptl_absorpt_process_details
;
[c.f. r.h. blessing, acta cryst. (1995), a51, 33-38]
;
_exptl_crystal_colour 'pale green'
_exptl_crystal_density_diffrn 1.628
_exptl_crystal_density_method 'not measured'
_exptl_crystal_description block
_exptl_crystal_F_000 1584
_exptl_crystal_size_max 0.12
_exptl_crystal_size_mid 0.12
_exptl_crystal_size_min 0.015
_refine_diff_density_max 1.179
_refine_diff_density_min -0.685
_refine_diff_density_rms 0.122
_refine_ls_abs_structure_details 'Flack H D (1983), Acta Cryst. A39, 876-881'
_refine_ls_abs_structure_Flack 0.45(3)
_refine_ls_extinction_method none
_refine_ls_goodness_of_fit_ref 1.001
_refine_ls_hydrogen_treatment constr
_refine_ls_matrix_type full
_refine_ls_number_parameters 376
_refine_ls_number_reflns 6098
_refine_ls_number_restraints 2
_refine_ls_restrained_S_all 1.002
_refine_ls_R_factor_all 0.0905
_refine_ls_R_factor_gt 0.0592
_refine_ls_shift/su_max 0.001
_refine_ls_shift/su_mean 0
_refine_ls_structure_factor_coef Fsqd
_refine_ls_weighting_details 'calc w=1/[\s^2^(Fo^2^)+(0.1029P)^2^+0.0000P] where P=(Fo^2^+2Fc^2^)/3'
_refine_ls_weighting_scheme calc
_refine_ls_wR_factor_gt 0.143
_refine_ls_wR_factor_ref 0.165
_reflns_number_gt 4405
_reflns_number_total 6098
_reflns_threshold_expression >2sigma(I)
_cod_data_source_file c4dt01907e2.cif
_cod_data_source_block struct
_cod_depositor_comments 'Adding full bibliography for 7032629.cif.'
_cod_database_code 7032629

loop_
_symmetry_equiv_pos_as_xyz
'x, y, z'
'x+1/2, -y+1/2, -z'
'-x, y+1/2, -z+1/2'
'-x+1/2, -y, z+1/2'

loop_
_atom_site_label
_atom_site_type_symbol
_atom_site_fract_x
_atom_site_fract_y
_atom_site_fract_z
_atom_site_U_iso_or_equiv
_atom_site_adp_type
_atom_site_occupancy
_atom_site_symmetry_multiplicity
_atom_site_calc_flag
_atom_site_refinement_flags
_atom_site_disorder_assembly
_atom_site_disorder_group
C1 C 0.3536(8) 0.8857(3) 0.8423(4) 0.0236(14) Uani 1 1 d . . .
C2 C 0.3573(9) 0.9065(3) 0.9180(4) 0.0309(15) Uani 1 1 d . . .
H2 H 0.4197 0.8859 0.9542 0.037 Uiso 1 1 calc R . .
C3 C 0.2667(9) 0.9580(3) 0.9379(4) 0.0322(16) Uani 1 1 d . . .
H3 H 0.2682 0.9713 0.9881 0.039 Uiso 1 1 calc R . .
C4 C 0.1733(8) 0.9905(3) 0.8849(4) 0.0254(14) Uani 1 1 d . . .
C5 C 0.1702(8) 0.9695(3) 0.8106(4) 0.0269(14) Uani 1 1 d . . .
H5 H 0.1078 0.9906 0.7749 0.032 Uiso 1 1 calc R . .
C6 C 0.2581(8) 0.9177(3) 0.7877(4) 0.0254(14) Uani 1 1 d . . .
C7 C 0.2585(8) 0.9021(3) 0.7089(4) 0.0271(14) Uani 1 1 d . . .
H7 H 0.2101 0.93 0.6759 0.033 Uiso 1 1 calc R . .
C8 C 0.3209(9) 0.8482(3) 0.5959(4) 0.0288(14) Uani 1 1 d . . .
H8A H 0.4316 0.8546 0.5775 0.035 Uiso 1 1 calc R . .
H8B H 0.2523 0.8805 0.5753 0.035 Uiso 1 1 calc R . .
C9 C 0.2589(9) 0.7862(3) 0.5674(4) 0.0258(14) Uani 1 1 d . . .
H9A H 0.1534 0.778 0.5907 0.031 Uiso 1 1 calc R . .
H9B H 0.2414 0.7891 0.513 0.031 Uiso 1 1 calc R . .
C10 C 0.3704(8) 0.7321(3) 0.5827(3) 0.0236(14) Uani 1 1 d . . .
H10 H 0.4796 0.7413 0.5625 0.028 Uiso 1 1 calc R . .
C11 C 0.3068(9) 0.6738(3) 0.5453(4) 0.0265(14) Uani 1 1 d . . .
H11A H 0.2901 0.6818 0.4916 0.032 Uiso 1 1 calc R . .
H11B H 0.201 0.6637 0.5671 0.032 Uiso 1 1 calc R . .
C12 C 0.4197(9) 0.6182(3) 0.5535(4) 0.0282(14) Uani 1 1 d . . .
H12A H 0.3836 0.586 0.5193 0.034 Uiso 1 1 calc R . .
H12B H 0.5302 0.6298 0.5391 0.034 Uiso 1 1 calc R . .
C13 C 0.3840(9) 0.5366(3) 0.6427(4) 0.0287(15) Uani 1 1 d . . .
H13 H 0.3605 0.5132 0.5999 0.034 Uiso 1 1 calc R . .
C14 C 0.3765(8) 0.5066(3) 0.7150(4) 0.0261(14) Uani 1 1 d . . .
C15 C 0.3026(9) 0.4484(3) 0.7191(4) 0.0323(16) Uani 1 1 d . . .
H15 H 0.2611 0.4301 0.6754 0.039 Uiso 1 1 calc R . .
C16 C 0.2917(9) 0.4184(3) 0.7873(4) 0.0290(14) Uani 1 1 d . . .
C17 C 0.3555(9) 0.4446(3) 0.8531(4) 0.0289(15) Uani 1 1 d . . .
H17 H 0.3457 0.4242 0.8993 0.035 Uiso 1 1 calc R . .
C18 C 0.4335(10) 0.5011(3) 0.8500(4) 0.0334(16) Uani 1 1 d . . .
H18 H 0.4772 0.5181 0.894 0.04 Uiso 1 1 calc R . .
C19 C 0.4469(8) 0.5326(3) 0.7810(4) 0.0273(14) Uani 1 1 d . . .
C20b C 0.501(6) 0.705(3) 0.8784(12) 0.077(6) Uani 0.3 1 d PD A 1
H20A H 0.605 0.7235 0.8948 0.115 Uiso 0.3 1 d P B 1
H20B H 0.4142 0.7241 0.9054 0.115 Uiso 0.3 1 d P C 1
H20C H 0.5059 0.6618 0.8909 0.115 Uiso 0.3 1 d P D 1
C20a C 0.587(2) 0.7076(11) 0.8615(10) 0.077(6) Uani 0.7 1 d PD A 2
H21A H 0.5699 0.668 0.8848 0.115 Uiso 0.7 1 d P E 2
H21B H 0.6988 0.7119 0.847 0.115 Uiso 0.7 1 d P F 2
H21C H 0.5586 0.7392 0.8977 0.115 Uiso 0.7 1 d P G 2
Mn1 Mn 0.41330(13) 0.78554(4) 0.74146(6) 0.0254(2) Uani 1 1 d . . .
Mn2 Mn 0.46206(12) 0.65154(4) 0.71788(6) 0.0254(2) Uani 1 1 d . A .
N1 N 0.3203(7) 0.8523(3) 0.6788(3) 0.0269(12) Uani 1 1 d . . .
N2 N 0.4211(7) 0.5943(3) 0.6321(3) 0.0266(12) Uani 1 1 d . . .
O1 O 0.4445(6) 0.8366(2) 0.8242(3) 0.0302(11) Uani 1 1 d . . .
O2 O 0.3830(6) 0.7233(2) 0.6641(2) 0.0279(10) Uani 1 1 d . . .
O3 O 0.5270(6) 0.5865(2) 0.7794(3) 0.0309(11) Uani 1 1 d . . .
O4 O 0.4822(6) 0.7131(2) 0.7956(3) 0.0294(10) Uani 1 1 d D . .
O5 O 0.1914(6) 0.6386(2) 0.7568(3) 0.0317(11) Uani 1 1 d . . .
O6 O 0.7136(6) 0.6737(2) 0.6825(3) 0.0406(13) Uani 1 1 d . . .
O7 O 0.1556(6) 0.7632(2) 0.7857(3) 0.0335(11) Uani 1 1 d . . .
O8 O -0.0376(7) 1.0378(2) 0.9760(3) 0.0398(13) Uani 1 1 d . . .
O9 O -0.0375(6) 1.0711(2) 0.8450(3) 0.0361(12) Uani 1 1 d . . .
O10 O 0.1781(6) 1.1033(2) 0.9315(3) 0.0328(11) Uani 1 1 d . . .
O11 O 0.1248(7) 0.3314(2) 0.7220(3) 0.0412(13) Uani 1 1 d . . .
O12 O 0.3369(6) 0.3021(2) 0.8109(3) 0.0309(11) Uani 1 1 d . . .
O13 O 0.0872(6) 0.3462(3) 0.8573(3) 0.0409(12) Uani 1 1 d . . .
O14 O 0.8217(13) 0.5451(5) 0.8653(6) 0.096(3) Uiso 1 1 d . . .
O15 O 0.1035(8) 0.6156(3) 0.9025(4) 0.0566(16) Uiso 1 1 d . . .
O16 O 0.2881(9) 0.5715(3) 1.0180(4) 0.0574(16) Uiso 1 1 d . . .
O17 O 0.1585(12) 0.7394(4) 0.9450(5) 0.090(3) Uiso 1 1 d . . .
O18 O 0.8732(13) 0.8087(4) 0.9385(5) 0.095(3) Uiso 1 1 d . . .
S1 S 0.0603(2) 1.05541(7) 0.91118(9) 0.0262(4) Uani 1 1 d . . .
S2 S 0.2015(2) 0.34507(8) 0.79473(11) 0.0303(4) Uani 1 1 d . . .

loop_
_atom_site_aniso_label
_atom_site_aniso_U_11
_atom_site_aniso_U_22
_atom_site_aniso_U_33
_atom_site_aniso_U_23
_atom_site_aniso_U_13
_atom_site_aniso_U_12
C1 0.025(3) 0.023(3) 0.023(3) -0.001(3) 0.005(3) 0.006(3)
C2 0.037(4) 0.025(3) 0.031(4) -0.009(3) -0.006(3) 0.011(3)
C3 0.035(4) 0.028(4) 0.033(4) -0.001(3) 0.001(3) 0.003(3)
C4 0.024(3) 0.028(3) 0.024(3) -0.003(3) 0.003(3) -0.003(3)
C5 0.025(3) 0.026(3) 0.030(4) 0.005(3) -0.002(3) 0.004(3)
C6 0.031(3) 0.018(3) 0.027(3) -0.007(3) -0.002(3) 0.008(3)
C7 0.031(3) 0.021(3) 0.030(4) -0.003(3) -0.002(3) 0.002(3)
C8 0.040(4) 0.022(3) 0.024(3) 0.001(3) 0.001(3) 0.005(3)
C9 0.033(4) 0.020(3) 0.024(3) -0.001(3) -0.006(3) 0.006(3)
C10 0.034(4) 0.021(3) 0.016(3) -0.002(2) 0.002(3) 0.001(3)
C11 0.033(4) 0.021(3) 0.025(3) -0.001(3) -0.001(3) -0.001(3)
C12 0.037(4) 0.022(3) 0.025(3) 0.001(3) 0.004(3) 0.001(3)
C13 0.035(4) 0.017(3) 0.034(4) 0.001(3) -0.002(3) 0.001(3)
C14 0.030(4) 0.019(3) 0.029(3) 0.004(3) -0.004(3) 0.001(2)
C15 0.030(3) 0.028(3) 0.039(4) 0.001(3) -0.002(3) 0.004(3)
C16 0.028(3) 0.025(3) 0.034(4) 0.004(3) -0.003(3) 0.005(3)
C17 0.031(4) 0.019(3) 0.037(4) -0.001(3) 0.002(3) 0.005(3)
C18 0.048(5) 0.024(3) 0.028(4) 0.001(3) -0.003(3) -0.003(3)
C19 0.030(3) 0.021(3) 0.031(3) 0.002(3) -0.008(3) 0.004(3)
C20b 0.095(16) 0.058(8) 0.077(10) -0.009(8) -0.034(11) 0.005(14)
C20a 0.095(16) 0.058(8) 0.077(10) -0.009(8) -0.034(11) 0.005(14)
Mn1 0.0280(5) 0.0209(4) 0.0272(5) -0.0007(4) -0.0015(4) 0.0022(4)
Mn2 0.0297(5) 0.0193(4) 0.0271(5) -0.0001(4) -0.0027(4) 0.0011(4)
N1 0.024(3) 0.030(3) 0.027(3) -0.009(3) 0.003(2) -0.004(2)
N2 0.025(3) 0.026(3) 0.029(3) 0.008(2) 0.001(2) 0.002(2)
O1 0.033(3) 0.026(2) 0.032(2) 0.0001(19) -0.008(2) 0.006(2)
O2 0.030(3) 0.031(2) 0.023(2) 0.001(2) -0.003(2) 0.001(2)
O3 0.034(2) 0.022(2) 0.037(3) -0.002(2) -0.008(2) -0.0048(19)
O4 0.032(2) 0.031(2) 0.025(2) 0.000(2) -0.008(2) 0.002(2)
O5 0.031(2) 0.034(3) 0.031(3) 0.000(2) 0.001(2) 0.002(2)
O6 0.032(3) 0.028(3) 0.062(4) -0.002(2) 0.002(3) -0.001(2)
O7 0.033(3) 0.031(2) 0.037(3) 0.002(2) 0.003(2) 0.000(2)
O8 0.048(3) 0.035(3) 0.036(3) 0.005(2) 0.027(3) 0.001(3)
O9 0.034(3) 0.041(3) 0.034(3) -0.006(2) -0.015(2) 0.012(2)
O10 0.031(3) 0.025(2) 0.042(3) -0.011(2) -0.002(2) -0.011(2)
O11 0.046(3) 0.036(3) 0.042(3) 0.009(2) -0.019(3) -0.013(2)
O12 0.021(2) 0.023(2) 0.049(3) 0.008(2) -0.002(2) 0.0038(19)
O13 0.032(3) 0.048(3) 0.043(3) 0.010(2) 0.019(2) 0.002(3)
S1 0.0296(9) 0.0207(7) 0.0282(8) -0.0005(6) 0.0025(7) 0.0000(7)
S2 0.0267(8) 0.0252(8) 0.0389(10) 0.0074(8) -0.0019(7) -0.0006(7)

loop_
_atom_type_symbol
_atom_type_number_in_cell
C 80
H 144
Mn 8
N 8
O 72
S 8

loop_
_geom_angle_atom_site_label_1
_geom_angle_atom_site_label_2
_geom_angle_atom_site_label_3
_geom_angle
_geom_angle_site_symmetry_1
_geom_angle_site_symmetry_3
O1 C1 C2 118.1(6) . .
O1 C1 C6 122.3(6) . .
C2 C1 C6 119.7(6) . .
C3 C2 C1 119.2(7) . .
C2 C3 C4 122.0(7) . .
C5 C4 C3 118.3(6) . .
C5 C4 S1 120.4(5) . .
C3 C4 S1 121.3(5) . .
C4 C5 C6 121.9(6) . .
C5 C6 C1 118.9(6) . .
C5 C6 C7 118.3(6) . .
C1 C6 C7 122.6(6) . .
N1 C7 C6 126.4(6) . .
N1 C8 C9 112.4(6) . .
C10 C9 C8 115.4(6) . .
O2 C10 C9 108.8(5) . .
O2 C10 C11 110.0(5) . .
C9 C10 C11 111.5(6) . .
C10 C11 C12 114.4(6) . .
N2 C12 C11 111.9(5) . .
N2 C13 C14 125.1(6) . .
C15 C14 C19 119.6(6) . .
C15 C14 C13 118.3(6) . .
C19 C14 C13 122.0(6) . .
C16 C15 C14 120.1(7) . .
C15 C16 C17 120.7(6) . .
C15 C16 S2 121.6(6) . .
C17 C16 S2 117.7(5) . .
C18 C17 C16 120.1(7) . .
C17 C18 C19 120.4(7) . .
O3 C19 C18 119.0(6) . .
O3 C19 C14 122.0(6) . .
C18 C19 C14 119.0(6) . .
O1 Mn1 O4 93.5(2) . .
O1 Mn1 O2 172.5(2) . .
O4 Mn1 O2 79.26(19) . .
O1 Mn1 N1 92.9(2) . .
O4 Mn1 N1 172.0(2) . .
O2 Mn1 N1 94.1(2) . .
O1 Mn1 O12 95.8(2) . 3_656
O4 Mn1 O12 93.9(2) . 3_656
O2 Mn1 O12 86.56(19) . 3_656
N1 Mn1 O12 90.1(2) . 3_656
O1 Mn1 O7 89.2(2) . .
O4 Mn1 O7 85.8(2) . .
O2 Mn1 O7 88.5(2) . .
N1 Mn1 O7 89.6(2) . .
O12 Mn1 O7 175.01(18) 3_656 .
O1 Mn1 Mn2 132.90(15) . .
O4 Mn1 Mn2 39.42(14) . .
O2 Mn1 Mn2 39.89(13) . .
N1 Mn1 Mn2 134.00(17) . .
O12 Mn1 Mn2 88.77(12) 3_656 .
O7 Mn1 Mn2 87.85(13) . .
O3 Mn2 O4 95.2(2) . .
O3 Mn2 O2 173.5(2) . .
O4 Mn2 O2 79.4(2) . .
O3 Mn2 N2 90.8(2) . .
O4 Mn2 N2 173.2(2) . .
O2 Mn2 N2 94.4(2) . .
O3 Mn2 O6 93.8(2) . .
O4 Mn2 O6 88.2(2) . .
O2 Mn2 O6 89.8(2) . .
N2 Mn2 O6 94.5(2) . .
O3 Mn2 O5 90.4(2) . .
O4 Mn2 O5 87.49(19) . .
O2 Mn2 O5 85.73(19) . .
N2 Mn2 O5 89.3(2) . .
O6 Mn2 O5 174.28(19) . .
O3 Mn2 Mn1 134.71(15) . .
O4 Mn2 Mn1 39.48(14) . .
O2 Mn2 Mn1 39.93(14) . .
N2 Mn2 Mn1 134.33(16) . .
O6 Mn2 Mn1 87.11(14) . .
O5 Mn2 Mn1 87.18(12) . .
C7 N1 C8 117.2(6) . .
C7 N1 Mn1 122.0(5) . .
C8 N1 Mn1 120.8(4) . .
C13 N2 C12 118.0(6) . .
C13 N2 Mn2 122.3(5) . .
C12 N2 Mn2 119.5(4) . .
C1 O1 Mn1 126.2(4) . .
C10 O2 Mn2 127.9(4) . .
C10 O2 Mn1 127.7(4) . .
Mn2 O2 Mn1 100.2(2) . .
C19 O3 Mn2 122.6(4) . .
C20a O4 Mn2 124.3(10) . .
C20b O4 Mn2 129(3) . .
C20a O4 Mn1 129.6(10) . .
C20b O4 Mn1 128(2) . .
Mn2 O4 Mn1 101.1(2) . .
S2 O12 Mn1 134.1(3) . 3_646
O8 S1 O9 113.1(4) . .
O8 S1 O10 111.1(3) . .
O9 S1 O10 113.0(3) . .
O8 S1 C4 106.6(3) . .
O9 S1 C4 105.5(3) . .
O10 S1 C4 107.1(3) . .
O13 S2 O11 113.4(3) . .
O13 S2 O12 110.3(3) . .
O11 S2 O12 111.2(3) . .
O13 S2 C16 108.1(3) . .
O11 S2 C16 107.4(3) . .
O12 S2 C16 106.0(3) . .

loop_
_geom_bond_atom_site_label_1
_geom_bond_atom_site_label_2
_geom_bond_distance
_geom_bond_site_symmetry_2
C1 O1 1.339(8) .
C1 C2 1.408(10) .
C1 C6 1.421(9) .
C2 C3 1.388(9) .
C3 C4 1.397(10) .
C4 C5 1.387(10) .
C4 S1 1.749(7) .
C5 C6 1.395(9) .
C6 C7 1.429(10) .
C7 N1 1.307(9) .
C8 N1 1.463(8) .
C8 C9 1.526(9) .
C9 C10 1.512(9) .
C10 O2 1.449(8) .
C10 C11 1.521(9) .
C11 C12 1.527(9) .
C12 N2 1.478(8) .
C13 N2 1.305(9) .
C13 C14 1.433(10) .
C14 C15 1.406(9) .
C14 C19 1.414(10) .
C15 C16 1.370(10) .
C16 C17 1.393(10) .
C16 S2 1.762(7) .
C17 C18 1.385(10) .
C18 C19 1.400(10) .
C19 O3 1.343(8) .
C20b O4 1.48(2) .
C20a O4 1.447(13) .
Mn1 O1 1.849(5) .
Mn1 O4 1.926(5) .
Mn1 O2 1.938(5) .
Mn1 N1 1.975(6) .
Mn1 O12 2.266(5) 3_656
Mn1 O7 2.295(5) .
Mn1 Mn2 2.9721(15) .
Mn2 O3 1.858(5) .
Mn2 O4 1.923(5) .
Mn2 O2 1.937(5) .
Mn2 N2 1.985(6) .
Mn2 O6 2.198(6) .
Mn2 O5 2.329(5) .
O8 S1 1.445(5) .
O9 S1 1.453(5) .
O10 S1 1.461(5) .
O11 S2 1.456(5) .
O12 S2 1.475(5) .
O12 Mn1 2.266(5) 3_646
O13 S2 1.444(5) .
